data_2021392
loop_
_publ_author_name
'Parbhakar, Swati'
'Kaushik, Reetam'
'Hussain, Firasat'

_publ_section_title
;
 Synthesis and characterization of self-assembled inorganic--organic
 hybrid arsenotungstates
;
_journal_coeditor_code JR3013
_journal_issue 12
_journal_name_full 'Acta Crystallographica Section C Structural Chemistry'
_journal_paper_doi 10.1107/S2053229618014171
_journal_volume 74
_journal_year 2018
_chemical_formula_iupac
;
K2 {[Cu2 (H2 O) (C12 H8 N2)2 (C2 H3 O2)2]4 [Gd2 (H2 O)2 (C2 H3 O2)2 
(As W11 O39)2]}, 22H2 O1
;
_chemical_formula_moiety 'C116 H92 As2 Cu8 Gd2 K2 N16 O110 W22, 16(O)'
_chemical_formula_sum 'C116 H92 As2 Cu8 Gd2 K2 N16 O126 W22'
_chemical_formula_weight 8821.61
_space_group_crystal_system monoclinic
_space_group_IT_number 15
_space_group_name_Hall '-I 2ya'
_space_group_name_H-M_alt 'I 1 2/a 1'
_symmetry_space_group_name_Hall '-I 2ya'
_symmetry_space_group_name_H-M 'I 1 2/a 1'
_atom_sites_solution_hydrogens geom
_audit_creation_date 2018-05-09
_audit_creation_method
;
OLEX2 1.2
(compiled 2018.04.26 svn.r3504 for OlexSys, GUI svn.r5492)
;
_cell_angle_alpha 90
_cell_angle_beta 108.131(3)
_cell_angle_gamma 90
_cell_formula_units_Z 4
_cell_length_a 30.5038(7)
_cell_length_b 14.1439(4)
_cell_length_c 48.2029(12)
_cell_measurement_reflns_used 19211
_cell_measurement_temperature 190(20)
_cell_measurement_theta_max 28.3750
_cell_measurement_theta_min 3.1490
_cell_volume 19764.2(9)
_computing_cell_refinement
;
CrysAlis PRO (Agilent, 2013)
;
_computing_data_collection
;
CrysAlis PRO (Agilent, 2013)
;
_computing_data_reduction
;
CrysAlis PRO (Agilent, 2013)
;
_computing_molecular_graphics
;
OLEX2 (Dolomanov <i>et al.</i>,  2009)
;
_computing_publication_material
;
OLEX2 (Dolomanov <i>et al.</i>,  2009)
;
_computing_structure_refinement
;
SHELXL2017 (Sheldrick, 2015)
;
_diffrn_ambient_temperature 190(20)
_diffrn_detector_area_resol_mean 15.9853
_diffrn_measured_fraction_theta_full 0.998
_diffrn_measured_fraction_theta_max 0.998
_diffrn_measurement_details
;
#__ type_ start__ end____ width___ exp.time_
  1 omega  -85.00    5.00   1.0000   11.0000
omega____ theta____ kappa____ phi______ frames
    -      -16.0952  -57.0000  120.0000 90

#__ type_ start__ end____ width___ exp.time_
  2 omega  -54.00   34.00   1.0000   11.0000
omega____ theta____ kappa____ phi______ frames
    -      -16.0952   91.0000   65.2166 88

#__ type_ start__ end____ width___ exp.time_
  3 omega  -71.00    5.00   1.0000   11.0000
omega____ theta____ kappa____ phi______ frames
    -      -16.0952  -57.0000    0.0000 76

#__ type_ start__ end____ width___ exp.time_
  4 omega  -36.00   53.00   1.0000   11.0000
omega____ theta____ kappa____ phi______ frames
    -      -16.0952   57.0000  -90.0000 89

#__ type_ start__ end____ width___ exp.time_
  5 omega  -21.00   62.00   1.0000   11.0000
omega____ theta____ kappa____ phi______ frames
    -       20.3140  -99.0000    0.0000 83

#__ type_ start__ end____ width___ exp.time_
  6 omega  -42.00   49.00   1.0000   11.0000
omega____ theta____ kappa____ phi______ frames
    -       20.3140  -77.0000 -180.0000 91

#__ type_ start__ end____ width___ exp.time_
  7 omega   -9.00   90.00   1.0000   11.0000
omega____ theta____ kappa____ phi______ frames
    -       20.3140   77.0000  -60.0000 99

#__ type_ start__ end____ width___ exp.time_
  8 omega   -4.00   66.00   1.0000   11.0000
omega____ theta____ kappa____ phi______ frames
    -       20.3140   38.0000  -90.0000 70
;
_diffrn_measurement_device_type 'Agulent Xcalibur Sapphire3'
_diffrn_measurement_method '\w scans'
_diffrn_orient_matrix_UB_11 0.0126285000
_diffrn_orient_matrix_UB_12 0.0314381000
_diffrn_orient_matrix_UB_13 0.0110609000
_diffrn_orient_matrix_UB_21 0.0051302500
_diffrn_orient_matrix_UB_22 -0.0377561500
_diffrn_orient_matrix_UB_23 0.0102096500
_diffrn_orient_matrix_UB_31 0.0203175000
_diffrn_orient_matrix_UB_32 -0.0101340000
_diffrn_orient_matrix_UB_33 -0.0036363000
_diffrn_radiation_monochromator graphite
_diffrn_radiation_type MoK\a
_diffrn_radiation_wavelength 0.71073
_diffrn_reflns_av_R_equivalents 0.0778
_diffrn_reflns_av_unetI/netI 0.0530
_diffrn_reflns_Laue_measured_fraction_full 0.998
_diffrn_reflns_Laue_measured_fraction_max 0.998
_diffrn_reflns_limit_h_max 37
_diffrn_reflns_limit_h_min -37
_diffrn_reflns_limit_k_max 17
_diffrn_reflns_limit_k_min -17
_diffrn_reflns_limit_l_max 58
_diffrn_reflns_limit_l_min -58
_diffrn_reflns_number 123422
_diffrn_reflns_point_group_measured_fraction_full 0.998
_diffrn_reflns_point_group_measured_fraction_max 0.998
_diffrn_reflns_theta_full 25.242
_diffrn_reflns_theta_max 25.681
_diffrn_reflns_theta_min 3.065
_diffrn_source 'Enhance (Mo) X-ray Source'
_exptl_absorpt_coefficient_mu 14.725
_exptl_absorpt_correction_T_max 1.00000
_exptl_absorpt_correction_T_min 0.31319
_exptl_absorpt_correction_type multi-scan
_exptl_absorpt_process_details
;
(CrysAlis PRO; Agilent, 2013)
;
_exptl_crystal_colour blue
_exptl_crystal_density_diffrn 2.965
_exptl_crystal_description block
_exptl_crystal_F_000 16000
_exptl_crystal_size_max 0.08
_exptl_crystal_size_mid 0.07
_exptl_crystal_size_min 0.02
_refine_diff_density_max 2.977
_refine_diff_density_min -1.847
_refine_diff_density_rms 0.321
_refine_ls_extinction_method none
_refine_ls_goodness_of_fit_ref 1.081
_refine_ls_hydrogen_treatment constr
_refine_ls_matrix_type full
_refine_ls_number_parameters 677
_refine_ls_number_reflns 18730
_refine_ls_number_restraints 0
_refine_ls_restrained_S_all 1.081
_refine_ls_R_factor_all 0.0623
_refine_ls_R_factor_gt 0.0449
_refine_ls_shift/su_max 0.001
_refine_ls_shift/su_mean 0.000
_refine_ls_structure_factor_coef Fsqd
_refine_ls_weighting_details 'w=1/[\s^2^(Fo^2^)+(0.0228P)^2^+986.8466P] where P=(Fo^2^+2Fc^2^)/3'
_refine_ls_weighting_scheme calc
_refine_ls_wR_factor_gt 0.0920
_refine_ls_wR_factor_ref 0.1003
_reflns_Friedel_coverage 0.000
_reflns_number_gt 15124
_reflns_number_total 18730
_reflns_threshold_expression 'I > 2\s(I)'
_cod_data_source_file jr3013sup1.cif
_cod_data_source_block fhsp21c
_cod_database_code 2021392
_publcif_datablock.id {3295d2d5-87ac-415a-a35d-89fdd9060950}

_shelx_shelxl_version_number 2017/1
_chemical_oxdiff_formula 'Cu Gd As W o C N Na K'
_chemical_oxdiff_usercomment 22-11-2016
_shelx_space_group_comment
;
The symmetry employed for this shelxl refinement is uniquely defined
by the following loop, which should always be used as a source of
symmetry information in preference to the above space-group names.
They are only intended as comments.
;
_exptl_absorpt_special_details
;
CrysAlisPro, Agilent Technologies,
Version 1.171.36.32 (release 02-08-2013 CrysAlis171 .NET)
(compiled Aug  2 2013,16:46:58)
Empirical absorption correction using spherical harmonics,
implemented in SCALE3 ABSPACK scaling algorithm.
;
_reflns_odcompleteness_completeness 99.79
_reflns_odcompleteness_iscentric 1
_reflns_odcompleteness_theta 26.32
_olex2_refinement_description
;
1. Fixed Uiso
 At 1.2 times of:
  All C(H) groups, All C(H,H) groups
 At 1.5 times of:
  All C(H,H,H) groups
2. Others
 Fixed Sof: K1(0.66667) K2(0.33333)
3.a Secondary CH2 refined with riding coordinates:
 C54(H54A,H54B)
3.b Aromatic/amide H refined with riding coordinates:
 C1(H1), C2(H2), C3(H3), C5(H5), C6(H6), C8(H8), C9(H9), C10(H10), C13(H13),
 C14(H14), C15(H15), C17(H17), C18(H18), C20(H20), C21(H21), C22(H22), C25(H25),
  C26(H26), C27(H27), C29(H29), C30(H30), C32(H32), C33(H33), C34(H34),
 C37(H37), C38(H38), C39(H39), C41(H41), C42(H42), C44(H44), C45(H45), C46(H46)
3.c Idealised Me refined as rotating group:
 C50(H50A,H50B,H50C), C52(H52A,H52B,H52C), C56(H56A,H56B,H56C), C58(H58A,H58B,
 H58C)
;
_olex2_submission_special_instructions 'No special instructions were received'

loop_
_space_group_symop_operation_xyz
'x, y, z'
'-x+1/2, y, -z'
'x+1/2, y+1/2, z+1/2'
'-x+1, y+1/2, -z+1/2'
'-x, -y, -z'
'x-1/2, -y, z'
'-x+1/2, -y+1/2, -z+1/2'
'x, -y+1/2, z+1/2'

loop_
_atom_site_label
_atom_site_type_symbol
_atom_site_fract_x
_atom_site_fract_y
_atom_site_fract_z
_atom_site_U_iso_or_equiv
_atom_site_adp_type
_atom_site_occupancy
_atom_site_site_symmetry_order
_atom_site_calc_flag
_atom_site_refinement_flags_posn
_atom_site_refinement_flags_adp
_atom_site_refinement_flags_occupancy
C1 C 0.2858(4) 0.3884(10) 0.1072(3) 0.023(3) Uiso 1 1 d . . .
H1 H 0.264117 0.395093 0.116998 0.028 Uiso 1 1 calc R . .
C2 C 0.2710(5) 0.3752(11) 0.0773(3) 0.029(3) Uiso 1 1 d . . .
H2 H 0.239600 0.373320 0.067221 0.035 Uiso 1 1 calc R . .
C3 C 0.3021(5) 0.3648(11) 0.0624(3) 0.033(3) Uiso 1 1 d . . .
H3 H 0.291659 0.355373 0.042326 0.039 Uiso 1 1 calc R . .
C4 C 0.3496(5) 0.3681(11) 0.0771(3) 0.027(3) Uiso 1 1 d . . .
C5 C 0.3848(5) 0.3583(12) 0.0640(3) 0.040(4) Uiso 1 1 d . . .
H5 H 0.377094 0.353217 0.043833 0.048 Uiso 1 1 calc R . .
C6 C 0.4295(5) 0.3561(12) 0.0805(3) 0.039(4) Uiso 1 1 d . . .
H6 H 0.452146 0.346746 0.071506 0.047 Uiso 1 1 calc R . .
C7 C 0.4427(4) 0.3677(11) 0.1111(3) 0.026(3) Uiso 1 1 d . . .
C8 C 0.4892(5) 0.3639(11) 0.1299(3) 0.031(3) Uiso 1 1 d . . .
H8 H 0.512882 0.351858 0.122110 0.037 Uiso 1 1 calc R . .
C9 C 0.4991(5) 0.3773(12) 0.1587(3) 0.038(4) Uiso 1 1 d . . .
H9 H 0.529422 0.375050 0.170888 0.045 Uiso 1 1 calc R . .
C10 C 0.4621(5) 0.3951(11) 0.1702(3) 0.030(3) Uiso 1 1 d . . .
H10 H 0.468907 0.406531 0.190047 0.036 Uiso 1 1 calc R . .
C11 C 0.4094(4) 0.3824(11) 0.1248(3) 0.027(3) Uiso 1 1 d . . .
C12 C 0.3617(4) 0.3820(9) 0.1072(2) 0.017(3) Uiso 1 1 d . . .
C13 C 0.3330(5) 0.1618(11) 0.1239(3) 0.033(3) Uiso 1 1 d . . .
H13 H 0.304991 0.173831 0.127098 0.040 Uiso 1 1 calc R . .
C14 C 0.3326(5) 0.1355(12) 0.0967(3) 0.039(4) Uiso 1 1 d . . .
H14 H 0.304864 0.130808 0.081609 0.047 Uiso 1 1 calc R . .
C15 C 0.3736(6) 0.1160(13) 0.0916(4) 0.048(4) Uiso 1 1 d . . .
H15 H 0.373801 0.099153 0.072942 0.058 Uiso 1 1 calc R . .
C16 C 0.4145(5) 0.1214(12) 0.1142(3) 0.039(4) Uiso 1 1 d . . .
C17 C 0.4605(6) 0.1049(14) 0.1119(4) 0.056(5) Uiso 1 1 d . . .
H17 H 0.463660 0.090424 0.093760 0.067 Uiso 1 1 calc R . .
C18 C 0.4986(7) 0.1102(15) 0.1355(4) 0.061(5) Uiso 1 1 d . . .
H18 H 0.527042 0.095958 0.133270 0.073 Uiso 1 1 calc R . .
C19 C 0.4972(5) 0.1365(13) 0.1636(3) 0.041(4) Uiso 1 1 d . . .
C20 C 0.5350(6) 0.1441(14) 0.1885(4) 0.053(5) Uiso 1 1 d . . .
H20 H 0.564408 0.129555 0.187818 0.064 Uiso 1 1 calc R . .
C21 C 0.5288(6) 0.1729(14) 0.2139(4) 0.050(5) Uiso 1 1 d . . .
H21 H 0.553978 0.178314 0.230685 0.060 Uiso 1 1 calc R . .
C22 C 0.4848(5) 0.1944(13) 0.2148(4) 0.042(4) Uiso 1 1 d . . .
H22 H 0.481206 0.214064 0.232425 0.051 Uiso 1 1 calc R . .
C23 C 0.4529(5) 0.1573(12) 0.1659(3) 0.035(4) Uiso 1 1 d . . .
C24 C 0.4122(5) 0.1491(11) 0.1413(3) 0.030(3) Uiso 1 1 d . . .
C25 C 0.1019(4) 1.1980(10) 0.1276(3) 0.020(3) Uiso 1 1 d . . .
H25 H 0.124680 1.205602 0.118693 0.025 Uiso 1 1 calc R . .
C26 C 0.1140(5) 1.2046(10) 0.1580(3) 0.026(3) Uiso 1 1 d . . .
H26 H 0.144277 1.218279 0.169002 0.032 Uiso 1 1 calc R . .
C27 C 0.0813(4) 1.1908(11) 0.1715(3) 0.028(3) Uiso 1 1 d . . .
H27 H 0.088939 1.194672 0.191658 0.033 Uiso 1 1 calc R . .
C28 C 0.0357(4) 1.1706(11) 0.1542(3) 0.027(3) Uiso 1 1 d . . .
C29 C -0.0018(5) 1.1577(12) 0.1665(3) 0.038(4) Uiso 1 1 d . . .
H29 H 0.004148 1.159768 0.186635 0.046 Uiso 1 1 calc R . .
C30 C -0.0451(5) 1.1426(12) 0.1488(3) 0.039(4) Uiso 1 1 d . . .
H30 H -0.068627 1.134862 0.157104 0.047 Uiso 1 1 calc R . .
C31 C -0.0561(5) 1.1382(11) 0.1175(3) 0.028(3) Uiso 1 1 d . . .
C32 C -0.1007(5) 1.1262(11) 0.0977(3) 0.035(4) Uiso 1 1 d . . .
H32 H -0.126080 1.120717 0.104409 0.042 Uiso 1 1 calc R . .
C33 C -0.1059(5) 1.1229(12) 0.0686(3) 0.036(4) Uiso 1 1 d . . .
H33 H -0.135097 1.113574 0.055317 0.043 Uiso 1 1 calc R . .
C34 C -0.0686(4) 1.1330(10) 0.0584(3) 0.028(3) Uiso 1 1 d . . .
H34 H -0.073342 1.129195 0.038467 0.033 Uiso 1 1 calc R . .
C35 C -0.0202(4) 1.1504(10) 0.1059(3) 0.024(3) Uiso 1 1 d . . .
C36 C 0.0262(4) 1.1690(10) 0.1247(3) 0.019(3) Uiso 1 1 d . . .
C37 C 0.0602(5) 1.4131(10) 0.1160(3) 0.027(3) Uiso 1 1 d . . .
H37 H 0.088491 1.419883 0.112734 0.033 Uiso 1 1 calc R . .
C38 C 0.0585(5) 1.4200(11) 0.1451(3) 0.031(3) Uiso 1 1 d . . .
H38 H 0.085083 1.433372 0.160360 0.038 Uiso 1 1 calc R . .
C39 C 0.0183(5) 1.4073(11) 0.1503(3) 0.034(4) Uiso 1 1 d . . .
H39 H 0.017253 1.408210 0.169388 0.041 Uiso 1 1 calc R . .
C40 C -0.0231(4) 1.3923(11) 0.1266(3) 0.027(3) Uiso 1 1 d . . .
C41 C -0.0684(5) 1.3815(11) 0.1294(3) 0.034(3) Uiso 1 1 d . . .
H41 H -0.071971 1.379822 0.147837 0.041 Uiso 1 1 calc R . .
C42 C -0.1051(5) 1.3739(11) 0.1061(3) 0.032(3) Uiso 1 1 d . . .
H42 H -0.134074 1.369524 0.108520 0.039 Uiso 1 1 calc R . .
C43 C -0.1013(5) 1.3723(11) 0.0770(3) 0.029(3) Uiso 1 1 d . . .
C44 C -0.1381(5) 1.3607(11) 0.0513(3) 0.030(3) Uiso 1 1 d . . .
H44 H -0.167863 1.351838 0.052160 0.036 Uiso 1 1 calc R . .
C45 C -0.1304(5) 1.3622(11) 0.0248(3) 0.034(3) Uiso 1 1 d . . .
H45 H -0.154876 1.361026 0.007537 0.040 Uiso 1 1 calc R . .
C46 C -0.0853(4) 1.3657(10) 0.0243(3) 0.026(3) Uiso 1 1 d . . .
H46 H -0.080068 1.362155 0.006326 0.031 Uiso 1 1 calc R . .
C47 C -0.0575(4) 1.3777(10) 0.0737(3) 0.022(3) Uiso 1 1 d . . .
C48 C -0.0181(4) 1.3892(10) 0.0989(3) 0.019(3) Uiso 1 1 d . . .
C49 C 0.1060(4) 1.2822(11) 0.0626(3) 0.025(3) Uiso 1 1 d . . .
C50 C 0.1569(5) 1.2932(13) 0.0661(3) 0.042(4) Uiso 1 1 d . . .
H50A H 0.171712 1.232562 0.069801 0.062 Uiso 1 1 calc GR . .
H50B H 0.170855 1.334916 0.082100 0.062 Uiso 1 1 calc GR . .
H50C H 0.160428 1.319214 0.048469 0.062 Uiso 1 1 calc GR . .
C51 C 0.0016(4) 1.2173(9) 0.0073(2) 0.015(3) Uiso 1 1 d . . .
C52 C -0.0068(5) 1.1911(12) -0.0232(3) 0.038(4) Uiso 1 1 d . . .
H52A H -0.003116 1.124066 -0.024584 0.058 Uiso 1 1 calc GR . .
H52B H 0.014756 1.223380 -0.030707 0.058 Uiso 1 1 calc GR . .
H52C H -0.037680 1.208712 -0.034347 0.058 Uiso 1 1 calc GR . .
C53 C 0.2907(4) 0.3022(10) 0.1780(3) 0.024(3) Uiso 1 1 d . . .
C54 C 0.2431(5) 0.2936(11) 0.1808(3) 0.030(3) Uiso 1 1 d . . .
H54A H 0.218212 0.294682 0.162445 0.036 Uiso 1 1 calc R . .
H54B H 0.237002 0.335337 0.195143 0.036 Uiso 1 1 calc R . .
C55 C 0.4032(5) 0.3738(13) 0.2260(3) 0.040(4) Uiso 1 1 d . . .
C56 C 0.4195(10) 0.414(2) 0.2561(6) 0.129(11) Uiso 1 1 d . . .
H56A H 0.425382 0.480251 0.255113 0.194 Uiso 1 1 calc GR . .
H56B H 0.447293 0.382425 0.267182 0.194 Uiso 1 1 calc GR . .
H56C H 0.396140 0.404710 0.265390 0.194 Uiso 1 1 calc GR . .
C57 C 0.2416(4) 0.5854(10) 0.2410(3) 0.020(3) Uiso 1 1 d . . .
C58 C 0.2510(5) 0.5131(12) 0.2198(3) 0.039(4) Uiso 1 1 d . . .
H58A H 0.263820 0.456714 0.230343 0.059 Uiso 1 1 calc GR . .
H58B H 0.272454 0.539227 0.210958 0.059 Uiso 1 1 calc GR . .
H58C H 0.222663 0.497965 0.204960 0.059 Uiso 1 1 calc GR . .
As1 As 0.20447(3) 0.79665(8) 0.12498(2) 0.0069(2) Uiso 1 1 d . . .
Cu1 Cu 0.36109(5) 0.41223(12) 0.16475(3) 0.0223(4) Uani 1 1 d . . .
Cu2 Cu 0.38088(5) 0.21146(13) 0.18734(4) 0.0265(4) Uani 1 1 d . . .
Cu3 Cu 0.03308(5) 1.16401(12) 0.06775(3) 0.0187(3) Uani 1 1 d . . .
Cu4 Cu 0.01738(5) 1.36939(12) 0.05206(3) 0.0194(3) Uani 1 1 d . . .
Gd1 Gd 0.27088(2) 0.79110(4) 0.21485(2) 0.01296(13) Uani 1 1 d . . .
K1 K 0.21958(12) 0.4292(3) 0.29370(8) 0.0131(8) Uiso 0.6667 1 d . . .
K2 K 0.1494(2) 1.0655(5) 0.03776(14) 0.0082(14) Uiso 0.3333 1 d . . .
N1 N 0.3307(3) 0.3918(8) 0.1223(2) 0.023(2) Uiso 1 1 d . . .
N2 N 0.4188(4) 0.3961(8) 0.1537(2) 0.024(3) Uiso 1 1 d . . .
N3 N 0.4475(4) 0.1877(10) 0.1914(3) 0.036(3) Uiso 1 1 d . . .
N4 N 0.3720(4) 0.1712(9) 0.1464(2) 0.026(3) Uiso 1 1 d . . .
N5 N 0.0589(3) 1.1812(8) 0.1111(2) 0.019(2) Uiso 1 1 d . . .
N6 N -0.0256(3) 1.1482(8) 0.0764(2) 0.023(2) Uiso 1 1 d . . .
N7 N 0.0233(3) 1.3974(8) 0.0937(2) 0.020(2) Uiso 1 1 d . . .
N8 N -0.0489(3) 1.3738(8) 0.0483(2) 0.020(2) Uiso 1 1 d . . .
O1 O 0.2640(3) 0.5750(6) 0.05761(17) 0.0203(19) Uiso 1 1 d . . .
O2 O 0.1118(3) 0.8081(7) 0.01183(18) 0.023(2) Uiso 1 1 d . . .
O3 O 0.2865(3) 0.9605(6) 0.05721(17) 0.0195(19) Uiso 1 1 d . . .
O4 O 0.1975(3) 0.8818(6) 0.04340(17) 0.0184(19) Uiso 1 1 d . . .
O5 O 0.1860(2) 0.6950(6) 0.04424(16) 0.0128(17) Uiso 1 1 d . . .
O6 O 0.2695(3) 0.7712(6) 0.06476(17) 0.0176(18) Uiso 1 1 d . . .
O7 O 0.2841(3) 0.6632(6) 0.11240(16) 0.0151(18) Uiso 1 1 d . . .
O8 O 0.2033(3) 0.5868(6) 0.09148(16) 0.0151(18) Uiso 1 1 d . . .
O9 O 0.1174(3) 0.7202(6) 0.06561(16) 0.0139(17) Uiso 1 1 d . . .
O10 O 0.1278(3) 0.9004(6) 0.06551(17) 0.0170(18) Uiso 1 1 d . . .
O11 O 0.2260(3) 0.9919(6) 0.09033(16) 0.0148(17) Uiso 1 1 d . . .
O12 O 0.2965(3) 0.8819(6) 0.11194(16) 0.0152(18) Uiso 1 1 d . . .
O13 O 0.2099(2) 0.7919(6) 0.09140(15) 0.0102(16) Uiso 1 1 d . . .
O14 O 0.3440(3) 0.5668(6) 0.16013(17) 0.0190(19) Uiso 1 1 d . . .
O15 O 0.1883(3) 0.4298(6) 0.12443(17) 0.0181(19) Uiso 1 1 d . . .
O16 O 0.0364(3) 0.6530(6) 0.07587(17) 0.0175(18) Uiso 1 1 d . . .
O17 O 0.0544(3) 1.0059(6) 0.07538(17) 0.0183(19) Uiso 1 1 d . . .
O18 O 0.2273(3) 1.1619(6) 0.12113(17) 0.0181(18) Uiso 1 1 d . . .
O19 O 0.3645(3) 0.9588(6) 0.16001(17) 0.0188(19) Uiso 1 1 d . . .
O20 O 0.2458(3) 0.5857(6) 0.14771(17) 0.0166(18) Uiso 1 1 d . . .
O21 O 0.1227(2) 0.5702(6) 0.09960(16) 0.0117(17) Uiso 1 1 d . . .
O22 O 0.0847(2) 0.8231(6) 0.09796(16) 0.0119(17) Uiso 1 1 d . . .
O23 O 0.1485(3) 1.0504(6) 0.09834(16) 0.0151(17) Uiso 1 1 d . . .
O24 O 0.2679(3) 0.9893(6) 0.14624(16) 0.0164(18) Uiso 1 1 d . . .
O25 O 0.3400(2) 0.7679(6) 0.15592(16) 0.0119(17) Uiso 1 1 d . . .
O26 O 0.2553(2) 0.7872(6) 0.15077(15) 0.0111(16) Uiso 1 1 d . . .
O27 O 0.1686(3) 0.7104(6) 0.12766(16) 0.0143(17) Uiso 1 1 d . . .
O28 O 0.1786(2) 0.9000(6) 0.12721(16) 0.0117(17) Uiso 1 1 d . . .
O29 O 0.3053(3) 0.6738(6) 0.19342(17) 0.0163(18) Uiso 1 1 d . . .
O30 O 0.1618(3) 0.5680(6) 0.15700(17) 0.0170(18) Uiso 1 1 d . . .
O31 O 0.0903(3) 0.6779(6) 0.13383(16) 0.0146(18) Uiso 1 1 d . . .
O32 O 0.1068(3) 0.9749(6) 0.13336(16) 0.0139(17) Uiso 1 1 d . . .
O33 O 0.1894(3) 1.0527(6) 0.15590(16) 0.0163(18) Uiso 1 1 d . . .
O34 O 0.3148(3) 0.8855(6) 0.19282(16) 0.0161(18) Uiso 1 1 d . . .
O35 O 0.1327(2) 0.8241(6) 0.16664(16) 0.0126(17) Uiso 1 1 d . . .
O36 O 0.2155(3) 0.9029(6) 0.19043(16) 0.0152(18) Uiso 1 1 d . . .
O37 O 0.2030(3) 0.7106(6) 0.19110(16) 0.0152(18) Uiso 1 1 d . . .
O38 O 0.1398(3) 0.9998(7) 0.19513(18) 0.022(2) Uiso 1 1 d . . .
O39 O 0.1188(3) 0.6549(7) 0.19540(17) 0.0209(19) Uiso 1 1 d . . .
O40 O 0.3486(3) 0.7711(7) 0.24835(19) 0.028(2) Uiso 1 1 d . . .
O41 O 0.3048(3) 0.3838(7) 0.1743(2) 0.030(2) Uiso 1 1 d . . .
O42 O 0.3147(3) 0.2275(7) 0.18089(19) 0.027(2) Uiso 1 1 d . . .
O43 O 0.3962(3) 0.4326(8) 0.2054(2) 0.033(2) Uiso 1 1 d . . .
O44 O 0.3962(3) 0.2859(8) 0.2237(2) 0.036(2) Uiso 1 1 d . . .
O45 O 0.3775(3) 0.0761(8) 0.2099(2) 0.034(2) Uiso 1 1 d . . .
O46 O 0.0034(3) 1.1531(7) 0.0263(2) 0.030(2) Uiso 1 1 d . . .
O47 O 0.0069(3) 1.3037(7) 0.01430(18) 0.024(2) Uiso 1 1 d . . .
O48 O 0.0901(3) 1.2007(7) 0.06119(18) 0.023(2) Uiso 1 1 d . . .
O49 O 0.0838(3) 1.3577(7) 0.06145(19) 0.029(2) Uiso 1 1 d . . .
O50 O 0.0202(3) 1.5065(8) 0.0309(2) 0.043(3) Uiso 1 1 d . . .
O51 O 0.2118(3) 0.5673(6) 0.25312(17) 0.0175(18) Uiso 1 1 d . . .
O60 O 0.2940(4) 0.3566(9) 0.2755(2) 0.051(3) Uiso 1 1 d . . .
O53 O 0.250000 0.5089(12) 0.000000 0.042(4) Uiso 1 2 d S T P
O54 O 0.1774(4) 0.4092(10) 0.0086(3) 0.066(4) Uiso 1 1 d . . .
O55 O 0.4560(4) 0.5971(11) 0.2101(3) 0.066(4) Uiso 1 1 d . . .
O56 O 0.0608(7) 1.0106(17) 0.0056(5) 0.142(8) Uiso 1 1 d . . .
O57 O 0.3334(4) 0.2031(10) 0.2535(3) 0.064(4) Uiso 1 1 d . . .
O58 O 0.1230(3) 0.5164(8) 0.0371(2) 0.041(3) Uiso 1 1 d . . .
O59 O 0.4138(5) 0.7653(12) 0.2125(3) 0.080(4) Uiso 1 1 d . . .
O52 O 0.2647(3) 0.6607(6) 0.24620(16) 0.0147(17) Uiso 1 1 d . . .
W1 W 0.24198(2) 0.65823(4) 0.07560(2) 0.01242(11) Uani 1 1 d . . .
W2 W 0.14882(2) 0.80162(4) 0.04626(2) 0.01327(11) Uani 1 1 d . . .
W3 W 0.25671(2) 0.89631(4) 0.07489(2) 0.01261(11) Uani 1 1 d . . .
W4 W 0.30355(2) 0.65509(4) 0.15660(2) 0.01154(10) Uani 1 1 d . . .
W5 W 0.18532(2) 0.54976(4) 0.12534(2) 0.01255(11) Uani 1 1 d . . .
W6 W 0.09119(2) 0.68787(4) 0.09543(2) 0.01235(11) Uani 1 1 d . . .
W7 W 0.10402(2) 0.94962(4) 0.09536(2) 0.01290(11) Uani 1 1 d . . .
W8 W 0.21144(2) 1.04653(4) 0.12272(2) 0.01250(10) Uani 1 1 d . . .
W9 W 0.31549(2) 0.89373(4) 0.15608(2) 0.01125(10) Uani 1 1 d . . .
W10 W 0.16043(2) 0.94565(4) 0.16979(2) 0.01275(11) Uani 1 1 d . . .
W11 W 0.14485(2) 0.68943(4) 0.17006(2) 0.01261(11) Uani 1 1 d . . .
O0AA O 0.250000 0.7198(18) 0.000000 0.092(7) Uiso 1 2 d S T P
O1AA O 0.1211(5) 1.4495(13) 0.2163(4) 0.095(5) Uiso 1 1 d . . .
O2AA O 0.5456(6) 0.5373(14) 0.2382(4) 0.104(6) Uiso 1 1 d . . .
O3AA O 0.3654(7) 0.5843(18) 0.2504(5) 0.145(8) Uiso 1 1 d . . .

loop_
_atom_site_aniso_label
_atom_site_aniso_U_11
_atom_site_aniso_U_22
_atom_site_aniso_U_33
_atom_site_aniso_U_23
_atom_site_aniso_U_13
_atom_site_aniso_U_12
Cu1 0.0237(8) 0.0190(9) 0.0270(8) 0.0015(7) 0.0118(7) 0.0019(7)
Cu2 0.0203(8) 0.0232(10) 0.0360(9) 0.0044(8) 0.0091(7) 0.0014(7)
Cu3 0.0220(8) 0.0175(9) 0.0156(7) 0.0024(6) 0.0042(6) 0.0002(7)
Cu4 0.0212(8) 0.0164(9) 0.0208(8) 0.0017(7) 0.0067(6) 0.0010(7)
Gd1 0.0156(3) 0.0130(3) 0.0106(3) 0.0004(2) 0.0047(2) 0.0005(2)
W1 0.0140(2) 0.0131(3) 0.0110(2) -0.00210(19) 0.00519(18) 0.0001(2)
W2 0.0153(2) 0.0155(3) 0.0088(2) 0.00040(19) 0.00331(18) -0.0002(2)
W3 0.0148(2) 0.0132(3) 0.0109(2) 0.00075(19) 0.00554(18) -0.0019(2)
W4 0.0123(2) 0.0105(3) 0.0121(2) 0.00046(19) 0.00421(18) 0.00198(19)
W5 0.0127(2) 0.0105(3) 0.0140(2) 0.0004(2) 0.00355(18) -0.00076(19)
W6 0.0112(2) 0.0137(3) 0.0122(2) -0.00023(19) 0.00376(18) -0.00127(19)
W7 0.0131(2) 0.0124(3) 0.0124(2) 0.0017(2) 0.00274(18) 0.0029(2)
W8 0.0139(2) 0.0106(3) 0.0126(2) 0.00059(19) 0.00352(18) 0.00076(19)
W9 0.0118(2) 0.0107(3) 0.0116(2) 0.00041(19) 0.00413(17) -0.00072(19)
W10 0.0137(2) 0.0137(3) 0.0111(2) -0.00048(19) 0.00416(18) 0.0030(2)
W11 0.0130(2) 0.0146(3) 0.0102(2) 0.00095(19) 0.00373(18) -0.00172(19)

loop_
_atom_type_symbol
_atom_type_description
_atom_type_scat_dispersion_real
_atom_type_scat_dispersion_imag
_atom_type_scat_source
C C 0.0033 0.0016 'International Tables Vol C Tables 4.2.6.8 and 6.1.1.4'
H H 0.0000 0.0000 'International Tables Vol C Tables 4.2.6.8 and 6.1.1.4'
As As 0.0499 2.0058 'International Tables Vol C Tables 4.2.6.8 and 6.1.1.4'
Cu Cu 0.3201 1.2651 'International Tables Vol C Tables 4.2.6.8 and 6.1.1.4'
Gd Gd -0.1653 3.9035 'International Tables Vol C Tables 4.2.6.8 and 6.1.1.4'
K K 0.2009 0.2494 'International Tables Vol C Tables 4.2.6.8 and 6.1.1.4'
N N 0.0061 0.0033 'International Tables Vol C Tables 4.2.6.8 and 6.1.1.4'
O O 0.0106 0.0060 'International Tables Vol C Tables 4.2.6.8 and 6.1.1.4'
W W -0.8490 6.8722 'International Tables Vol C Tables 4.2.6.8 and 6.1.1.4'

loop_
_geom_angle_atom_site_label_1
_geom_angle_atom_site_label_2
_geom_angle_atom_site_label_3
_geom_angle
_geom_angle_site_symmetry_1
_geom_angle_site_symmetry_3
N1 C1 C2 121.2(12) . .
C3 C2 C1 120.6(13) . .
C2 C3 C4 120.6(13) . .
C3 C4 C5 125.5(13) . .
C12 C4 C3 115.4(12) . .
C12 C4 C5 119.1(12) . .
C6 C5 C4 120.7(15) . .
C5 C6 C7 121.2(15) . .
C6 C7 C8 124.3(13) . .
C11 C7 C6 120.0(12) . .
C11 C7 C8 115.7(12) . .
C9 C8 C7 120.9(14) . .
C8 C9 C10 118.5(14) . .
N2 C10 C9 122.4(13) . .
C7 C11 C12 118.3(12) . .
N2 C11 C7 124.1(12) . .
N2 C11 C12 117.6(11) . .
C4 C12 C11 120.5(11) . .
N1 C12 C4 124.3(11) . .
N1 C12 C11 115.1(11) . .
N4 C13 C14 123.1(14) . .
C13 C14 C15 119.4(15) . .
C14 C15 C16 119.7(16) . .
C15 C16 C17 125.6(16) . .
C15 C16 C24 117.7(15) . .
C24 C16 C17 116.7(14) . .
C18 C17 C16 121.2(18) . .
C17 C18 C19 123.2(18) . .
C18 C19 C23 116.2(15) . .
C20 C19 C18 125.7(16) . .
C20 C19 C23 118.1(15) . .
C21 C20 C19 119.4(17) . .
C20 C21 C22 120.2(17) . .
N3 C22 C21 122.3(16) . .
C19 C23 C24 121.2(14) . .
N3 C23 C19 121.5(13) . .
N3 C23 C24 117.2(13) . .
C16 C24 C23 121.4(13) . .
N4 C24 C16 123.2(13) . .
N4 C24 C23 115.4(12) . .
N5 C25 C26 122.0(12) . .
C27 C26 C25 119.6(13) . .
C26 C27 C28 118.9(13) . .
C27 C28 C29 122.9(13) . .
C36 C28 C27 118.0(12) . .
C36 C28 C29 119.0(12) . .
C30 C29 C28 120.2(14) . .
C29 C30 C31 122.1(14) . .
C32 C31 C30 125.1(13) . .
C35 C31 C30 117.4(12) . .
C35 C31 C32 117.5(13) . .
C33 C32 C31 118.6(14) . .
C32 C33 C34 121.1(14) . .
N6 C34 C33 122.3(13) . .
C31 C35 C36 120.7(12) . .
N6 C35 C31 123.7(12) . .
N6 C35 C36 115.6(11) . .
C28 C36 C35 120.5(11) . .
C28 C36 N5 123.5(11) . .
N5 C36 C35 115.9(11) . .
N7 C37 C38 122.4(13) . .
C39 C38 C37 119.6(13) . .
C38 C39 C40 120.1(14) . .
C39 C40 C41 125.2(13) . .
C48 C40 C39 116.1(12) . .
C48 C40 C41 118.7(12) . .
C42 C41 C40 121.0(14) . .
C41 C42 C43 121.8(14) . .
C44 C43 C42 125.4(13) . .
C47 C43 C42 118.5(12) . .
C47 C43 C44 116.0(12) . .
C45 C44 C43 120.1(13) . .
C44 C45 C46 118.5(13) . .
N8 C46 C45 123.5(13) . .
C43 C47 C48 119.5(12) . .
N8 C47 C43 124.8(11) . .
N8 C47 C48 115.6(11) . .
C40 C48 C47 120.4(11) . .
N7 C48 C40 123.7(11) . .
N7 C48 C47 115.8(11) . .
O48 C49 C50 118.0(13) . .
O48 C49 O49 126.1(12) . .
O49 C49 C50 115.8(13) . .
C49 C50 K2 85.5(9) . .
O46 C51 C52 119.8(13) . .
O47 C51 C52 118.8(12) . .
O47 C51 O46 121.4(11) . .
O41 C53 C54 118.0(12) . .
O41 C53 O42 124.5(12) . .
O42 C53 C54 117.4(13) . .
C53 C54 K1 83.4(8) . 7
O43 C55 C56 116.1(19) . .
O43 C55 O44 126.8(15) . .
O44 C55 C56 117.1(18) . .
C58 C57 Gd1 174.3(10) . 7_565
O51 C57 C58 119.2(12) . .
O51 C57 Gd1 59.6(6) . 7_565
O51 C57 O52 121.5(12) . .
O52 C57 C58 119.3(11) . .
O52 C57 Gd1 62.1(6) . 7_565
O26 As1 O13 111.6(3) . .
O26 As1 O27 111.4(4) . .
O26 As1 O28 111.7(4) . .
O27 As1 O13 108.0(4) . .
O27 As1 O28 107.4(4) . .
O28 As1 O13 106.6(4) . .
N1 Cu1 Cu2 102.2(3) . .
N1 Cu1 N2 82.8(4) . .
N1 Cu1 O14 91.2(4) . .
N2 Cu1 Cu2 84.0(3) . .
N2 Cu1 O14 106.3(4) . .
O14 Cu1 Cu2 164.2(2) . .
O41 Cu1 Cu2 79.3(3) . .
O41 Cu1 N1 92.9(4) . .
O41 Cu1 N2 161.5(5) . .
O41 Cu1 O14 91.7(4) . .
O43 Cu1 Cu2 77.9(3) . .
O43 Cu1 N1 174.5(4) . .
O43 Cu1 N2 91.7(4) . .
O43 Cu1 O14 89.6(4) . .
O43 Cu1 O41 92.5(4) . .
Cu1 Cu2 K1 117.88(8) . 7
N3 Cu2 Cu1 105.9(4) . .
N3 Cu2 K1 136.0(4) . 7
N3 Cu2 O45 90.4(5) . .
N4 Cu2 Cu1 87.8(4) . .
N4 Cu2 K1 101.9(3) . 7
N4 Cu2 N3 82.6(5) . .
N4 Cu2 O45 103.1(4) . .
O42 Cu2 Cu1 75.8(3) . .
O42 Cu2 K1 42.8(3) . 7
O42 Cu2 N3 175.6(5) . .
O42 Cu2 N4 93.5(4) . .
O42 Cu2 O44 91.5(4) . .
O42 Cu2 O45 88.6(4) . .
O44 Cu2 Cu1 77.6(3) . .
O44 Cu2 K1 92.8(3) . 7
O44 Cu2 N3 92.8(5) . .
O44 Cu2 N4 162.9(5) . .
O44 Cu2 O45 93.4(4) . .
O45 Cu2 Cu1 161.6(3) . .
O45 Cu2 K1 45.8(2) . 7
N5 Cu3 Cu4 97.2(3) . .
N5 Cu3 O17 87.2(4) . .
N6 Cu3 Cu4 94.5(3) . .
N6 Cu3 N5 83.1(4) . .
N6 Cu3 O17 94.9(4) . .
O17 Cu3 Cu4 170.0(2) . .
O46 Cu3 Cu4 80.2(3) . .
O46 Cu3 N5 174.8(4) . .
O46 Cu3 N6 92.6(4) . .
O46 Cu3 O17 96.0(4) . .
O46 Cu3 O48 90.5(4) . .
O48 Cu3 Cu4 77.3(3) . .
O48 Cu3 N5 93.3(4) . .
O48 Cu3 N6 170.6(4) . .
O48 Cu3 O17 93.6(3) . .
N7 Cu4 Cu3 88.9(3) . .
N7 Cu4 O50 106.6(4) . .
N8 Cu4 Cu3 97.6(3) . .
N8 Cu4 N7 81.8(4) . .
N8 Cu4 O47 93.5(4) . .
N8 Cu4 O50 96.6(4) . .
O47 Cu4 Cu3 75.2(3) . .
O47 Cu4 N7 162.8(4) . .
O47 Cu4 O50 90.3(4) . .
O49 Cu4 Cu3 77.6(3) . .
O49 Cu4 N7 91.2(4) . .
O49 Cu4 N8 171.6(4) . .
O49 Cu4 O47 91.9(4) . .
O49 Cu4 O50 89.7(4) . .
O50 Cu4 Cu3 160.2(3) . .
C57 Gd1 K1 60.3(3) 7_565 7_565
O29 Gd1 C57 158.5(3) . 7_565
O29 Gd1 K1 126.3(2) . 7_565
O29 Gd1 O40 74.6(3) . .
O29 Gd1 O51 143.1(3) . 7_565
O29 Gd1 O52 149.5(3) . 7_565
O29 Gd1 O52 82.5(3) . .
O34 Gd1 C57 102.4(3) . 7_565
O34 Gd1 K1 47.6(2) . 7_565
O34 Gd1 O29 79.0(3) . .
O34 Gd1 O40 78.0(3) . .
O34 Gd1 O51 77.5(3) . 7_565
O34 Gd1 O52 150.8(3) . .
O34 Gd1 O52 127.8(3) . 7_565
O36 Gd1 C57 73.8(3) . 7_565
O36 Gd1 K1 49.1(2) . 7_565
O36 Gd1 O29 127.0(3) . .
O36 Gd1 O34 79.3(3) . .
O36 Gd1 O40 144.3(3) . .
O36 Gd1 O51 75.5(3) . 7_565
O36 Gd1 O52 129.9(3) . .
O36 Gd1 O52 77.5(3) . 7_565
O37 Gd1 C57 111.0(3) . 7_565
O37 Gd1 K1 121.0(2) . 7_565
O37 Gd1 O29 83.7(3) . .
O37 Gd1 O34 126.7(3) . .
O37 Gd1 O36 72.0(3) . .
O37 Gd1 O40 143.5(3) . .
O37 Gd1 O51 133.2(3) . 7_565
O37 Gd1 O52 88.6(3) . 7_565
O37 Gd1 O52 72.9(3) . .
O40 Gd1 C57 84.6(3) . 7_565
O40 Gd1 K1 95.5(2) . 7_565
O40 Gd1 O51 72.9(3) . 7_565
O40 Gd1 O52 95.4(3) . 7_565
O51 Gd1 C57 25.8(3) 7_565 7_565
O51 Gd1 K1 42.07(19) 7_565 7_565
O51 Gd1 O52 51.7(3) 7_565 7_565
O52 Gd1 C57 26.0(3) 7_565 7_565
O52 Gd1 C57 86.9(3) . 7_565
O52 Gd1 K1 146.9(2) . 7_565
O52 Gd1 K1 82.6(2) 7_565 7_565
O52 Gd1 O40 75.4(3) . .
O52 Gd1 O51 105.6(3) . 7_565
O52 Gd1 O52 67.0(3) . 7_565
C54 K1 W8 72.7(2) 7 7_565
C54 K1 W9 119.7(3) 7 7_565
O24 K1 C54 94.5(3) 7_565 7
O24 K1 O33 53.1(2) 7_565 7_565
O24 K1 O36 65.3(2) 7_565 7_565
O24 K1 W8 28.38(15) 7_565 7_565
O24 K1 W9 29.56(16) 7_565 7_565
O33 K1 C54 71.2(3) 7_565 7
O33 K1 W8 28.58(15) 7_565 7_565
O33 K1 W9 79.01(17) 7_565 7_565
O34 K1 C54 146.0(3) 7_565 7
O34 K1 O24 53.3(2) 7_565 7_565
O34 K1 O33 92.7(2) 7_565 7_565
O34 K1 O36 60.1(2) 7_565 7_565
O34 K1 O57 125.0(3) 7_565 7
O34 K1 W8 79.16(17) 7_565 7_565
O34 K1 W9 26.35(15) 7_565 7_565
O36 K1 C54 120.6(3) 7_565 7
O36 K1 O33 51.6(2) 7_565 7_565
O36 K1 W8 64.83(16) 7_565 7_565
O36 K1 W9 67.68(16) 7_565 7_565
O42 K1 C54 42.9(3) 7 7
O42 K1 O24 80.8(3) 7 7_565
O42 K1 O33 94.9(3) 7 7_565
O42 K1 O34 112.7(3) 7 7_565
O42 K1 O36 142.1(3) 7 7_565
O42 K1 O45 60.6(3) 7 7
O42 K1 O57 70.2(3) 7 7
O42 K1 W8 77.35(19) 7 7_565
O42 K1 W9 91.4(2) 7 7_565
O45 K1 C54 102.4(3) 7 7
O45 K1 O24 83.7(3) 7 7_565
O45 K1 O33 134.4(3) 7 7_565
O45 K1 O34 67.3(3) 7 7_565
O45 K1 O36 127.4(3) 7 7_565
O45 K1 O57 69.0(3) 7 7
O45 K1 W8 105.9(2) 7 7_565
O45 K1 W9 65.1(2) 7 7_565
O51 K1 C54 149.1(3) . 7
O51 K1 O24 111.8(3) . 7_565
O51 K1 O33 111.3(3) . 7_565
O51 K1 O34 64.3(2) . 7_565
O51 K1 O36 61.5(2) . 7_565
O51 K1 O42 153.6(3) . 7
O51 K1 O45 96.7(3) . 7
O51 K1 O60 86.4(3) . .
O51 K1 O57 89.8(3) . 7
O51 K1 W8 124.9(2) . 7_565
O51 K1 W9 90.3(2) . 7_565
O60 K1 C54 64.9(3) . 7
O60 K1 O24 123.5(3) . 7_565
O60 K1 O33 70.4(3) . 7_565
O60 K1 O34 138.7(3) . 7_565
O60 K1 O36 80.8(3) . 7_565
O60 K1 O42 106.3(3) . 7
O60 K1 O45 149.3(3) . 7
O60 K1 O57 80.5(4) . 7
O60 K1 W8 97.0(2) . 7_565
O60 K1 W9 145.6(3) . 7_565
O57 K1 C54 74.9(4) 7 7
O57 K1 O24 147.2(3) 7 7_565
O57 K1 O33 142.2(3) 7 7_565
O57 K1 O36 146.6(3) 7 7_565
O57 K1 W8 145.1(3) 7 7_565
O57 K1 W9 133.8(3) 7 7_565
W9 K1 W8 57.70(5) 7_565 7_565
C50 K2 W2 151.6(3) . .
C50 K2 W3 115.7(3) . .
C50 K2 W7 96.1(3) . .
C50 K2 W8 72.8(3) . .
O4 K2 C50 143.9(4) . .
O4 K2 O11 52.6(2) . .
O4 K2 O48 147.6(3) . .
O4 K2 W2 30.10(17) . .
O4 K2 W3 28.24(17) . .
O4 K2 W7 80.7(2) . .
O4 K2 W8 77.4(2) . .
O10 K2 C50 124.6(4) . .
O10 K2 O4 54.6(3) . .
O10 K2 O11 64.0(3) . .
O10 K2 O23 53.3(3) . .
O10 K2 O48 95.1(3) . .
O10 K2 W2 29.57(18) . .
O10 K2 W3 65.1(2) . .
O10 K2 W7 29.22(18) . .
O10 K2 W8 64.3(2) . .
O11 K2 C50 92.9(3) . .
O11 K2 O48 107.1(3) . .
O11 K2 W2 66.3(2) . .
O11 K2 W3 27.66(16) . .
O11 K2 W7 66.90(19) . .
O11 K2 W8 28.15(16) . .
O23 K2 C50 72.4(3) . .
O23 K2 O4 90.1(3) . .
O23 K2 O11 52.4(2) . .
O23 K2 O48 59.5(3) . .
O23 K2 W2 79.5(2) . .
O23 K2 W3 76.8(2) . .
O23 K2 W7 29.74(17) . .
O23 K2 W8 27.60(16) . .
O48 K2 C50 41.9(3) . .
O48 K2 W2 123.6(3) . .
O48 K2 W3 134.4(3) . .
O48 K2 W7 67.3(2) . .
O48 K2 W8 79.0(2) . .
O56 K2 C50 114.3(6) . .
O56 K2 O4 100.0(6) . .
O56 K2 O10 73.0(5) . .
O56 K2 O11 136.9(6) . .
O56 K2 O23 103.1(5) . .
O56 K2 O48 78.3(5) . .
O56 K2 W2 75.3(5) . .
O56 K2 W3 127.0(6) . .
O56 K2 W7 77.1(5) . .
O56 K2 W8 129.0(5) . .
W2 K2 W3 52.24(9) . .
W2 K2 W7 58.75(11) . .
W2 K2 W8 80.59(13) . .
W7 K2 W3 81.37(13) . .
W7 K2 W8 52.03(9) . .
W8 K2 W3 55.54(9) . .
C1 N1 C12 118.0(11) . .
C1 N1 Cu1 129.4(9) . .
C12 N1 Cu1 112.7(8) . .
C10 N2 C11 118.4(12) . .
C10 N2 Cu1 129.9(9) . .
C11 N2 Cu1 111.7(8) . .
C22 N3 C23 118.5(13) . .
C22 N3 Cu2 129.9(11) . .
C23 N3 Cu2 111.6(9) . .
C13 N4 C24 116.8(12) . .
C13 N4 Cu2 130.0(10) . .
C24 N4 Cu2 113.2(9) . .
C25 N5 C36 117.8(10) . .
C25 N5 Cu3 129.9(8) . .
C36 N5 Cu3 112.3(8) . .
C34 N6 C35 116.7(11) . .
C34 N6 Cu3 130.4(9) . .
C35 N6 Cu3 112.9(8) . .
C37 N7 C48 118.0(11) . .
C37 N7 Cu4 130.1(9) . .
C48 N7 Cu4 111.5(8) . .
C46 N8 Cu4 129.1(9) . .
C47 N8 C46 116.8(11) . .
C47 N8 Cu4 113.9(8) . .
W2 O4 K2 98.9(3) . .
W2 O4 W3 123.5(4) . .
W3 O4 K2 106.8(4) . .
W2 O5 W1 123.9(4) . .
W3 O6 W1 123.5(4) . .
W1 O7 W4 154.0(4) . .
W1 O8 W5 149.1(4) . .
W6 O9 W2 154.5(5) . .
W2 O10 K2 102.1(3) . .
W2 O10 W7 153.2(5) . .
W7 O10 K2 104.3(4) . .
W3 O11 K2 105.0(3) . .
W8 O11 K2 103.2(3) . .
W8 O11 W3 149.8(5) . .
W3 O12 W9 154.1(4) . .
As1 O13 W1 121.2(4) . .
As1 O13 W2 126.3(4) . .
As1 O13 W3 123.5(4) . .
W1 O13 W2 92.1(3) . .
W3 O13 W1 92.2(2) . .
W3 O13 W2 92.2(3) . .
W4 O14 Cu1 148.4(5) . .
W7 O17 Cu3 133.6(4) . .
W5 O20 W4 156.4(5) . .
W6 O21 W5 124.1(4) . .
W7 O22 W6 152.8(4) . .
W7 O23 K2 101.7(3) . .
W8 O23 K2 107.1(3) . .
W8 O23 W7 124.6(4) . .
W8 O24 K1 103.1(3) . 7_565
W8 O24 W9 155.1(5) . .
W9 O24 K1 99.8(3) . 7_565
W9 O25 W4 122.0(4) . .
As1 O26 W4 124.0(4) . .
As1 O26 W9 123.4(4) . .
W9 O26 W4 93.4(3) . .
As1 O27 W5 123.2(4) . .
As1 O27 W6 125.5(4) . .
As1 O27 W11 122.5(4) . .
W5 O27 W6 91.5(3) . .
W5 O27 W11 92.8(3) . .
W11 O27 W6 92.2(3) . .
As1 O28 W7 125.4(4) . .
As1 O28 W8 122.8(4) . .
As1 O28 W10 122.2(4) . .
W8 O28 W7 91.7(3) . .
W8 O28 W10 93.5(3) . .
W10 O28 W7 92.4(3) . .
W4 O29 Gd1 131.3(4) . .
W5 O30 W11 125.7(4) . .
W6 O31 W11 126.3(4) . .
W7 O32 W10 126.4(4) . .
W8 O33 K1 101.3(3) . 7_565
W8 O33 W10 123.9(4) . .
W10 O33 K1 100.7(3) . 7_565
Gd1 O34 K1 96.4(3) . 7_565
W9 O34 Gd1 131.8(4) . .
W9 O34 K1 105.9(4) . 7_565
W10 O35 W11 144.4(4) . .
Gd1 O36 K1 95.2(2) . 7_565
W10 O36 Gd1 157.1(5) . .
W10 O36 K1 107.7(4) . 7_565
W11 O37 Gd1 160.5(5) . .
C53 O41 Cu1 125.8(9) . .
C53 O42 Cu2 130.1(9) . .
C53 O42 K1 114.6(8) . 7
Cu2 O42 K1 109.6(4) . 7
C55 O43 Cu1 127.0(11) . .
C55 O44 Cu2 126.3(10) . .
Cu2 O45 K1 101.2(4) . 7
C51 O46 Cu3 126.0(9) . .
C51 O47 Cu4 132.0(8) . .
C49 O48 Cu3 126.5(9) . .
C49 O48 K2 109.3(8) . .
Cu3 O48 K2 123.7(4) . .
C49 O49 Cu4 126.2(9) . .
C57 O51 Gd1 94.7(8) . 7_565
C57 O51 K1 124.8(8) . .
Gd1 O51 K1 100.3(3) 7_565 .
C57 O52 Gd1 92.0(7) . 7_565
C57 O52 Gd1 131.7(7) . .
Gd1 O52 Gd1 113.0(3) . 7_565
O1 W1 O5 100.1(3) . .
O1 W1 O6 99.1(4) . .
O1 W1 O7 104.3(4) . .
O1 W1 O8 103.3(4) . .
O1 W1 O13 167.9(3) . .
O5 W1 O13 71.9(3) . .
O6 W1 O5 85.4(3) . .
O6 W1 O13 71.7(3) . .
O7 W1 O5 155.5(3) . .
O7 W1 O6 89.8(3) . .
O7 W1 O8 88.1(3) . .
O7 W1 O13 83.8(3) . .
O8 W1 O5 87.2(3) . .
O8 W1 O6 157.4(3) . .
O8 W1 O13 85.6(3) . .
O2 W2 K2 82.2(3) . .
O2 W2 O4 101.2(4) . .
O2 W2 O5 102.6(4) . .
O2 W2 O9 103.1(4) . .
O2 W2 O10 102.5(4) . .
O2 W2 O13 171.4(3) . .
O4 W2 K2 51.0(3) . .
O4 W2 O5 88.7(3) . .
O4 W2 O9 155.7(3) . .
O4 W2 O13 72.3(3) . .
O5 W2 K2 139.2(3) . .
O5 W2 O9 86.8(3) . .
O5 W2 O13 72.1(3) . .
O9 W2 K2 132.1(3) . .
O9 W2 O13 83.6(3) . .
O10 W2 K2 48.3(3) . .
O10 W2 O4 89.2(4) . .
O10 W2 O5 154.7(3) . .
O10 W2 O9 84.8(3) . .
O10 W2 O13 83.3(3) . .
O13 W2 K2 97.4(2) . .
O3 W3 K2 86.9(3) . .
O3 W3 O4 100.1(4) . .
O3 W3 O6 100.6(4) . .
O3 W3 O11 102.8(4) . .
O3 W3 O12 104.8(4) . .
O3 W3 O13 169.5(3) . .
O4 W3 K2 45.0(3) . .
O4 W3 O13 71.9(3) . .
O6 W3 K2 130.1(3) . .
O6 W3 O4 85.3(3) . .
O6 W3 O11 156.2(3) . .
O6 W3 O13 72.5(3) . .
O11 W3 K2 47.4(2) . .
O11 W3 O4 86.0(3) . .
O11 W3 O13 83.7(3) . .
O12 W3 K2 134.8(3) . .
O12 W3 O4 155.1(3) . .
O12 W3 O6 91.1(4) . .
O12 W3 O11 87.5(3) . .
O12 W3 O13 83.5(3) . .
O13 W3 K2 91.7(2) . .
O7 W4 O26 82.0(3) . .
O14 W4 O7 96.4(3) . .
O14 W4 O20 103.2(4) . .
O14 W4 O25 101.5(4) . .
O14 W4 O26 173.0(3) . .
O14 W4 O29 102.1(4) . .
O20 W4 O7 81.2(3) . .
O20 W4 O25 153.1(3) . .
O20 W4 O26 83.3(3) . .
O25 W4 O7 85.3(3) . .
O25 W4 O26 71.7(3) . .
O29 W4 O7 161.3(3) . .
O29 W4 O20 92.2(3) . .
O29 W4 O25 93.2(3) . .
O29 W4 O26 79.9(3) . .
O8 W5 O21 84.4(3) . .
O8 W5 O27 84.4(3) . .
O15 W5 O8 102.5(4) . .
O15 W5 O20 103.4(4) . .
O15 W5 O21 100.4(4) . .
O15 W5 O27 169.9(3) . .
O15 W5 O30 101.1(4) . .
O20 W5 O8 85.8(3) . .
O20 W5 O21 155.7(4) . .
O20 W5 O27 84.3(3) . .
O20 W5 O30 92.9(3) . .
O21 W5 O27 72.6(3) . .
O30 W5 O8 156.0(4) . .
O30 W5 O21 87.2(3) . .
O30 W5 O27 71.7(3) . .
O9 W6 O22 83.4(3) . .
O9 W6 O27 84.1(3) . .
O16 W6 O9 102.8(3) . .
O16 W6 O21 100.4(4) . .
O16 W6 O22 102.6(4) . .
O16 W6 O27 169.6(4) . .
O16 W6 O31 102.1(3) . .
O21 W6 O9 88.4(3) . .
O21 W6 O22 156.8(3) . .
O21 W6 O27 71.7(3) . .
O22 W6 O27 85.8(3) . .
O31 W6 O9 155.0(3) . .
O31 W6 O21 89.6(3) . .
O31 W6 O22 88.8(3) . .
O31 W6 O27 71.6(3) . .
O10 W7 K2 46.4(3) . .
O10 W7 O23 84.5(3) . .
O10 W7 O28 82.6(3) . .
O17 W7 K2 81.3(3) . .
O17 W7 O10 102.7(4) . .
O17 W7 O22 103.7(4) . .
O17 W7 O23 100.1(4) . .
O17 W7 O28 169.1(4) . .
O17 W7 O32 103.2(4) . .
O22 W7 K2 129.7(2) . .
O22 W7 O10 84.6(3) . .
O22 W7 O23 155.5(3) . .
O22 W7 O28 86.2(3) . .
O23 W7 K2 48.6(2) . .
O23 W7 O28 70.6(3) . .
O28 W7 K2 95.9(2) . .
O32 W7 K2 136.2(3) . .
O32 W7 O10 154.0(3) . .
O32 W7 O22 92.1(3) . .
O32 W7 O23 88.2(3) . .
O32 W7 O28 71.5(3) . .
K1 W8 K2 170.45(12) 7_565 .
O11 W8 K1 133.2(2) . 7_565
O11 W8 K2 48.6(2) . .
O11 W8 O23 87.3(3) . .
O11 W8 O24 85.3(3) . .
O11 W8 O28 86.1(3) . .
O11 W8 O33 158.1(4) . .
O18 W8 K1 83.9(3) . 7_565
O18 W8 K2 86.5(3) . .
O18 W8 O11 102.0(4) . .
O18 W8 O23 100.9(4) . .
O18 W8 O24 102.4(4) . .
O18 W8 O28 169.7(3) . .
O18 W8 O33 99.9(4) . .
O23 W8 K1 137.7(2) . 7_565
O23 W8 K2 45.3(2) . .
O23 W8 O24 156.6(4) . .
O23 W8 O28 72.9(3) . .
O23 W8 O33 88.0(3) . .
O24 W8 K1 48.5(2) . 7_565
O24 W8 K2 133.8(3) . .
O24 W8 O28 84.4(3) . .
O28 W8 K1 95.17(18) . 7_565
O28 W8 K2 94.3(2) . .
O33 W8 K1 50.1(2) . 7_565
O33 W8 K2 132.9(2) . .
O33 W8 O24 90.6(3) . .
O33 W8 O28 72.1(3) . .
O12 W9 K1 131.8(2) . 7_565
O12 W9 O26 82.7(3) . .
O19 W9 K1 89.1(3) . 7_565
O19 W9 O12 96.6(3) . .
O19 W9 O24 102.3(4) . .
O19 W9 O25 99.8(4) . .
O19 W9 O26 172.1(4) . .
O19 W9 O34 101.8(4) . .
O24 W9 K1 50.6(2) . 7_565
O24 W9 O12 81.5(3) . .
O24 W9 O25 155.0(3) . .
O24 W9 O26 85.4(3) . .
O25 W9 K1 141.6(2) . 7_565
O25 W9 O12 84.5(3) . .
O25 W9 O26 72.3(3) . .
O26 W9 K1 97.25(19) . 7_565
O34 W9 K1 47.7(3) . 7_565
O34 W9 O12 161.5(3) . .
O34 W9 O24 92.8(3) . .
O34 W9 O25 93.9(3) . .
O34 W9 O26 79.3(3) . .
O28 W10 K1 94.20(18) . 7_565
O32 W10 K1 132.7(2) . 7_565
O32 W10 O28 69.6(3) . .
O33 W10 K1 50.0(2) . 7_565
O33 W10 O28 70.5(3) . .
O33 W10 O32 82.9(3) . .
O35 W10 K1 140.2(2) . 7_565
O35 W10 O28 84.4(3) . .
O35 W10 O32 84.0(3) . .
O35 W10 O33 154.5(3) . .
O36 W10 K1 47.0(3) . 7_565
O36 W10 O28 87.5(3) . .
O36 W10 O32 157.1(3) . .
O36 W10 O33 90.4(3) . .
O36 W10 O35 93.3(4) . .
O38 W10 K1 88.7(3) . 7_565
O38 W10 O28 166.1(3) . .
O38 W10 O32 98.5(3) . .
O38 W10 O33 101.6(4) . .
O38 W10 O35 101.9(4) . .
O38 W10 O36 104.3(4) . .
O30 W11 O27 69.7(3) . .
O30 W11 O31 83.1(3) . .
O31 W11 O27 69.9(3) . .
O35 W11 O27 84.6(3) . .
O35 W11 O30 154.1(3) . .
O35 W11 O31 85.4(3) . .
O37 W11 O27 87.3(3) . .
O37 W11 O30 90.9(4) . .
O37 W11 O31 157.1(3) . .
O37 W11 O35 90.8(4) . .
O39 W11 O27 166.2(3) . .
O39 W11 O30 101.9(4) . .
O39 W11 O31 98.8(3) . .
O39 W11 O35 102.8(4) . .
O39 W11 O37 104.0(4) . .

loop_
_geom_bond_atom_site_label_1
_geom_bond_atom_site_label_2
_geom_bond_distance
_geom_bond_site_symmetry_2
C1 C2 1.383(18) .
C1 N1 1.338(16) .
C2 C3 1.361(19) .
C3 C4 1.403(19) .
C4 C5 1.414(19) .
C4 C12 1.392(17) .
C5 C6 1.35(2) .
C6 C7 1.415(19) .
C7 C8 1.425(18) .
C7 C11 1.390(18) .
C8 C9 1.335(19) .
C9 C10 1.425(19) .
C10 N2 1.313(16) .
C11 C12 1.438(17) .
C11 N2 1.343(16) .
C12 N1 1.366(15) .
C13 C14 1.36(2) .
C13 N4 1.344(17) .
C14 C15 1.38(2) .
C15 C16 1.38(2) .
C16 C17 1.46(2) .
C16 C24 1.38(2) .
C17 C18 1.35(2) .
C18 C19 1.42(2) .
C19 C20 1.38(2) .
C19 C23 1.42(2) .
C20 C21 1.36(2) .
C21 C22 1.39(2) .
C22 N3 1.332(19) .
C23 C24 1.431(19) .
C23 N3 1.360(18) .
C24 N4 1.362(17) .
C25 C26 1.399(17) .
C25 N5 1.328(15) .
C26 C27 1.362(18) .
C27 C28 1.409(18) .
C28 C29 1.454(19) .
C28 C36 1.360(17) .
C29 C30 1.35(2) .
C30 C31 1.445(19) .
C31 C32 1.406(19) .
C31 C35 1.387(18) .
C32 C33 1.37(2) .
C33 C34 1.377(19) .
C34 N6 1.346(16) .
C35 C36 1.448(17) .
C35 N6 1.377(16) .
C36 N5 1.365(15) .
C37 C38 1.421(18) .
C37 N7 1.311(16) .
C38 C39 1.338(19) .
C39 C40 1.430(19) .
C40 C41 1.440(19) .
C40 C48 1.390(17) .
C41 C42 1.318(19) .
C42 C43 1.443(19) .
C43 C44 1.399(18) .
C43 C47 1.397(18) .
C44 C45 1.367(19) .
C45 C46 1.384(18) .
C46 N8 1.335(16) .
C47 C48 1.426(17) .
C47 N8 1.334(15) .
C48 N7 1.368(15) .
C49 C50 1.519(19) .
C49 O48 1.244(16) .
C49 O49 1.257(16) .
C50 K2 3.478(19) .
C51 C52 1.459(18) .
C51 O46 1.280(15) .
C51 O47 1.264(15) .
C53 C54 1.506(18) .
C53 O41 1.264(16) .
C53 O42 1.269(16) .
C54 K1 3.445(15) 7
C55 C56 1.49(3) .
C55 O43 1.261(18) .
C55 O44 1.261(19) .
C57 C58 1.533(19) .
C57 Gd1 2.870(13) 7_565
C57 O51 1.251(14) .
C57 O52 1.258(15) .
As1 O13 1.679(7) .
As1 O26 1.664(7) .
As1 O27 1.671(8) .
As1 O28 1.679(8) .
Cu1 Cu2 3.034(2) .
Cu1 N1 1.989(10) .
Cu1 N2 2.005(11) .
Cu1 O14 2.243(9) .
Cu1 O41 1.951(9) .
Cu1 O43 1.939(9) .
Cu2 K1 3.991(4) 7
Cu2 N3 2.009(12) .
Cu2 N4 1.988(11) .
Cu2 O42 1.959(9) .
Cu2 O44 1.970(10) .
Cu2 O45 2.220(11) .
Cu3 Cu4 3.002(2) .
Cu3 N5 2.004(10) .
Cu3 N6 1.975(10) .
Cu3 O17 2.326(9) .
Cu3 O46 1.924(9) .
Cu3 O48 1.932(9) .
Cu4 N7 1.998(10) .
Cu4 N8 1.973(10) .
Cu4 O47 1.979(9) .
Cu4 O49 1.940(9) .
Cu4 O50 2.207(12) .
Gd1 K1 3.997(4) 7_565
Gd1 O29 2.366(8) .
Gd1 O34 2.365(8) .
Gd1 O36 2.345(8) .
Gd1 O37 2.328(8) .
Gd1 O40 2.435(9) .
Gd1 O51 2.483(8) 7_565
Gd1 O52 2.429(8) .
Gd1 O52 2.537(8) 7_565
K1 O24 3.027(9) 7_565
K1 O33 3.079(8) 7_565
K1 O34 2.969(9) 7_565
K1 O36 3.033(9) 7_565
K1 O42 2.880(10) 7
K1 O45 2.914(10) 7
K1 O51 2.722(9) .
K1 O60 2.866(12) .
K1 O57 3.000(14) 7
K1 W8 3.937(4) 7_565
K1 W9 3.858(4) 7_565
K2 O4 2.954(11) .
K2 O10 2.868(11) .
K2 O11 3.045(10) .
K2 O23 2.937(10) .
K2 O48 3.079(11) .
K2 O56 2.78(2) .
K2 W2 3.755(7) .
K2 W3 3.999(7) .
K2 W7 3.834(7) .
K2 W8 3.950(6) .
O1 W1 1.719(9) .
O2 W2 1.695(8) .
O3 W3 1.690(8) .
O4 W2 1.906(8) .
O4 W3 1.976(8) .
O5 W1 1.965(7) .
O5 W2 1.909(8) .
O6 W1 1.951(9) .
O6 W3 1.908(9) .
O7 W1 1.839(7) .
O7 W4 2.029(7) .
O8 W1 1.888(8) .
O8 W5 1.948(8) .
O9 W2 1.916(8) .
O9 W6 1.906(7) .
O10 W2 1.895(8) .
O10 W7 1.932(8) .
O11 W3 1.922(8) .
O11 W8 1.914(8) .
O12 W3 1.831(7) .
O12 W9 2.031(7) .
O13 W1 2.360(8) .
O13 W2 2.388(7) .
O13 W3 2.358(7) .
O14 W4 1.726(8) .
O15 W5 1.700(9) .
O16 W6 1.717(8) .
O17 W7 1.716(8) .
O18 W8 1.711(9) .
O19 W9 1.714(8) .
O20 W4 1.944(8) .
O20 W5 1.894(8) .
O21 W5 1.949(7) .
O21 W6 1.901(8) .
O22 W6 1.931(8) .
O22 W7 1.900(8) .
O23 W7 1.942(8) .
O23 W8 1.915(7) .
O24 W8 1.921(8) .
O24 W9 1.932(8) .
O25 W4 1.952(8) .
O25 W9 1.932(8) .
O26 W4 2.340(8) .
O26 W9 2.327(8) .
O27 W5 2.339(8) .
O27 W6 2.409(7) .
O27 W11 2.390(7) .
O28 W7 2.420(7) .
O28 W8 2.341(8) .
O28 W10 2.377(7) .
O29 W4 1.779(8) .
O30 W5 1.895(8) .
O30 W11 1.954(9) .
O31 W6 1.866(7) .
O31 W11 2.010(7) .
O32 W7 1.842(7) .
O32 W10 2.036(7) .
O33 W8 1.921(8) .
O33 W10 1.972(8) .
O34 W9 1.781(8) .
O35 W10 1.901(8) .
O35 W11 1.938(8) .
O36 W10 1.772(8) .
O37 W11 1.773(7) .
O38 W10 1.719(8) .
O39 W11 1.722(8) .

_cod_database_fobs_code 2021392
